data_2200168
loop_
_publ_author_name
'Cho, Nam Sook'
'Hong, Soon Il'
'Choo, Geum-Hong'
'Kim, Jin-Gyu'
'Suh, Il-Hwan'

_publ_section_title 1,5-[5,5'-(1,3-Phenylenedimethylenedithio)bis(2,3-dihydro-2-oxo-1,3,4-thiadiazol-3-yl)]-3-oxapentane
_journal_issue 4
_journal_name_full 'Acta Crystallographica Section E'
_journal_page_first o368
_journal_page_last o369
_journal_paper_doi 10.1107/S1600536801005116
_journal_volume 57
_journal_year 2001
_chemical_formula_iupac 'C16 H16 N4 O3 S4'
_chemical_formula_moiety 'C16 H16 N4 O3 S4'
_chemical_formula_sum 'C16 H16 N4 O3 S4'
_chemical_formula_weight 440.57
_chemical_name_systematic
;
 ?
;
_space_group_IT_number 14
_symmetry_cell_setting monoclinic
_symmetry_space_group_name_Hall '-P 2ybc'
_symmetry_space_group_name_H-M 'P 1 21/c 1'
_audit_creation_method SHELXL-97
_cell_angle_alpha 90.00
_cell_angle_beta 93.950(16)
_cell_angle_gamma 90.00
_cell_formula_units_Z 8
_cell_length_a 16.827(2)
_cell_length_b 14.1071(16)
_cell_length_c 16.760(4)
_cell_measurement_reflns_used 25
_cell_measurement_temperature 293(2)
_cell_measurement_theta_max 12.65
_cell_measurement_theta_min 11.31
_cell_volume 3969.0(12)
_computing_cell_refinement 'CAD-4 EXPRESS'
_computing_data_collection 'CAD-4 EXPRESS (Enraf-Nonious, 1994)'
_computing_data_reduction 'XCAD4 (Harms & Wocadlo, 1995)'
_computing_molecular_graphics 'ORTEP-3 (Farrugia, 1997)'
_computing_publication_material 'WinGX (Farrugia, 1999)'
_computing_structure_refinement 'SHELXL97 (Sheldrick, 1997)'
_computing_structure_solution 'SHELXS97 (Sheldrick, 1990)'
_diffrn_ambient_temperature 293(2)
_diffrn_measured_fraction_theta_full .986
_diffrn_measured_fraction_theta_max .986
_diffrn_measurement_device_type 'Enraf-Nonious CAD4'
_diffrn_measurement_method 'non-profiled \w/2\q'
_diffrn_radiation_monochromator graphite
_diffrn_radiation_source 'fine-focus sealed tube'
_diffrn_radiation_type MoK\a
_diffrn_radiation_wavelength .71069
_diffrn_reflns_av_R_equivalents .0279
_diffrn_reflns_av_sigmaI/netI .0837
_diffrn_reflns_limit_h_max 19
_diffrn_reflns_limit_h_min 0
_diffrn_reflns_limit_k_max 16
_diffrn_reflns_limit_k_min 0
_diffrn_reflns_limit_l_max 19
_diffrn_reflns_limit_l_min -19
_diffrn_reflns_number 7087
_diffrn_reflns_theta_full 24.97
_diffrn_reflns_theta_max 24.97
_diffrn_reflns_theta_min 2.20
_diffrn_standards_decay_% 0
_diffrn_standards_interval_time 300
_diffrn_standards_number 3
_exptl_absorpt_coefficient_mu .503
_exptl_absorpt_correction_T_max .936
_exptl_absorpt_correction_T_min .779
_exptl_absorpt_correction_type '\y scan'
_exptl_absorpt_process_details '(North et al., 1968)'
_exptl_crystal_colour 'light brown'
_exptl_crystal_density_diffrn 1.475
_exptl_crystal_density_method 'not measured'
_exptl_crystal_description plate
_exptl_crystal_F_000 1824
_exptl_crystal_size_max .495
_exptl_crystal_size_mid .429
_exptl_crystal_size_min .132
_refine_diff_density_max .954
_refine_diff_density_min -.270
_refine_ls_extinction_method none
_refine_ls_goodness_of_fit_ref 1.015
_refine_ls_hydrogen_treatment constr
_refine_ls_matrix_type full
_refine_ls_number_parameters 481
_refine_ls_number_reflns 6845
_refine_ls_number_restraints 0
_refine_ls_restrained_S_all 1.015
_refine_ls_R_factor_all .1292
_refine_ls_R_factor_gt .0607
_refine_ls_shift/su_max <0.001
_refine_ls_shift/su_mean .000
_refine_ls_structure_factor_coef Fsqd
_refine_ls_weighting_details 'calc w = 1/[\s^2^(Fo^2^)+(0.0505P)^2^+1.3810P] where P = (Fo^2^+2Fc^2^)/3'
_refine_ls_weighting_scheme calc
_refine_ls_wR_factor_ref .1423
_reflns_number_gt 3946
_reflns_number_total 6845
_reflns_threshold_expression I>2\s(I)
_cod_data_source_file cv6014.cif
_cod_data_source_block I
_cod_original_sg_symbol_H-M 'P 21/c'
_cod_database_code 2200168

loop_
_symmetry_equiv_pos_as_xyz
'x, y, z'
'-x, y+1/2, -z+1/2'
'-x, -y, -z'
'x, -y-1/2, z-1/2'

loop_
_atom_site_label
_atom_site_fract_x
_atom_site_fract_y
_atom_site_fract_z
_atom_site_U_iso_or_equiv
_atom_site_adp_type
_atom_site_calc_flag
_atom_site_refinement_flags
_atom_site_occupancy
_atom_site_disorder_assembly
_atom_site_disorder_group
_atom_site_type_symbol
C1 .9779(3) .8437(4) .3458(3) .0558(14) Uani d . 1 . . C
H1A .9569 .8534 .3976 .067 Uiso calc R 1 . . H
H1B 1.0309 .8710 .3475 .067 Uiso calc R 1 . . H
C2 .9832(3) .7395(4) .3298(3) .0569(14) Uani d . 1 . . C
H2A .9945 .7286 .2745 .068 Uiso calc R 1 . . H
H2B 1.0257 .7115 .3640 .068 Uiso calc R 1 . . H
O3 .90958(18) .6985(2) .34540(18) .0503(9) Uani d . 1 . . O
C4 .9014(3) .6031(3) .3213(3) .0527(14) Uani d . 1 . . C
H4A .9403 .5639 .3513 .063 Uiso calc R 1 . . H
H4B .9096 .5970 .2648 .063 Uiso calc R 1 . . H
C5 .8184(3) .5731(3) .3375(3) .0544(14) Uani d . 1 . . C
H5A .8109 .5068 .3234 .065 Uiso calc R 1 . . H
H5B .8108 .5800 .3940 .065 Uiso calc R 1 . . H
N6 .7600(2) .6306(3) .2911(2) .0452(10) Uani d . 1 . . N
C7 .7144(3) .6972(4) .3227(3) .0529(14) Uani d . 1 . . C
S8 .66391(8) .75875(11) .24110(8) .0623(4) Uani d . 1 . . S
C9 .7106(3) .6848(3) .1758(3) .0412(12) Uani d . 1 . . C
S10 .69014(8) .70025(10) .07307(7) .0559(4) Uani d . 1 . . S
C11 .7601(3) .6182(3) .0326(3) .0507(13) Uani d . 1 . . C
H11A .7506 .5554 .0536 .061 Uiso calc R 1 . . H
H11B .7497 .6155 -.0250 .061 Uiso calc R 1 . . H
C12 .8464(3) .6430(3) .0510(2) .0402(12) Uani d . 1 . . C
C13 .8998(3) .5740(4) .0772(3) .0649(16) Uani d . 1 . . C
H13 .8823 .5122 .0842 .078 Uiso calc R 1 . . H
C14 .9785(4) .5957(4) .0930(4) .0775(19) Uani d . 1 . . C
H14 1.0144 .5485 .1098 .093 Uiso calc R 1 . . H
C15 1.0049(3) .6879(4) .0842(3) .0651(16) Uani d . 1 . . C
H15 1.0581 .7025 .0970 .078 Uiso calc R 1 . . H
C16 .9533(3) .7575(3) .0568(2) .0415(12) Uani d . 1 . . C
C17 .9845(3) .8556(3) .0443(3) .0496(13) Uani d . 1 . . C
H17A 1.0015 .8599 -.0097 .059 Uiso calc R 1 . . H
H17B 1.0312 .8651 .0807 .059 Uiso calc R 1 . . H
S18 .91533(8) .95059(9) .05893(7) .0503(4) Uani d . 1 . . S
C19 .9015(3) .9344(3) .1604(3) .0409(12) Uani d . 1 . . C
S20 .81373(9) .96650(12) .20013(9) .0764(5) Uani d . 1 . . S
C21 .8530(4) .9240(4) .2954(3) .0609(15) Uani d . 1 . . C
N22 .9270(3) .8918(3) .2847(2) .0479(11) Uani d . 1 . . N
N23 .9545(2) .8971(3) .2091(2) .0467(10) Uani d . 1 . . N
N24 .7585(2) .6232(3) .2083(2) .0428(10) Uani d . 1 . . N
O25 .7076(2) .7125(3) .3933(2) .0750(12) Uani d . 1 . . O
O26 .8193(3) .9255(3) .3567(2) .0982(15) Uani d . 1 . . O
C27 .8746(3) .7340(3) .0394(2) .0413(12) Uani d . 1 . . C
H27 .8394 .7803 .0192 .050 Uiso calc R 1 . . H
C28 .4713(3) .8310(4) .1179(3) .0570(14) Uani d . 1 . . C
H28A .4569 .8472 .1713 .068 Uiso calc R 1 . . H
H28B .5286 .8383 .1166 .068 Uiso calc R 1 . . H
C29 .4492(3) .7300(4) .1004(3) .0624(15) Uani d . 1 . . C
H29A .4591 .7144 .0455 .075 Uiso calc R 1 . . H
H29B .4808 .6879 .1356 .075 Uiso calc R 1 . . H
O30 .3676(2) .7192(3) .1124(2) .0624(10) Uani d . 1 . . O
C31 .3376(4) .6275(4) .0969(3) .0685(17) Uani d . 1 . . C
H31A .3566 .5844 .1391 .082 Uiso calc R 1 . . H
H31B .3551 .6042 .0465 .082 Uiso calc R 1 . . H
C32 .2481(3) .6335(4) .0932(3) .0639(16) Uani d . 1 . . C
H32A .2254 .5706 .0860 .077 Uiso calc R 1 . . H
H32B .2312 .6594 .1429 .077 Uiso calc R 1 . . H
N33 .2202(2) .6938(3) .0269(2) .0513(11) Uani d . 1 . . N
C34 .2022(3) .7869(4) .0352(3) .0506(13) Uani d . 1 . . C
S35 .18850(9) .83401(10) -.06286(8) .0603(4) Uani d . 1 . . S
C36 .2051(3) .7236(4) -.1019(3) .0445(12) Uani d . 1 . . C
S37 .19962(8) .70638(11) -.20473(8) .0589(4) Uani d . 1 . . S
C38 .27612(19) .6185(2) -.21458(17) .0544(14) Uani d . 1 . . C
H38A .2607 .5611 -.1878 .065 Uiso calc R 1 . . H
H38B .2786 .6037 -.2709 .065 Uiso calc R 1 . . H
C39 .35807(19) .6468(2) -.18132(17) .0472(13) Uani d R 1 . . C
C40 .40722(19) .5802(2) -.14189(17) .0678(16) Uani d R 1 . . C
H40 .3894 .5187 -.1341 .081 Uiso calc R 1 . . H
C41 .4820(4) .6070(5) -.1149(4) .0787(18) Uani d . 1 . . C
H41 .5152 .5621 -.0891 .094 Uiso calc R 1 . . H
C42 .5109(3) .6974(5) -.1240(3) .0677(17) Uani d . 1 . . C
H42 .5621 .7138 -.1042 .081 Uiso calc R 1 . . H
C43 .4614(3) .7636(4) -.1636(3) .0526(14) Uani d . 1 . . C
C44 .4913(3) .8626(4) -.1757(3) .0659(16) Uani d . 1 . . C
H44A .5099 .8670 -.2291 .079 Uiso calc R 1 . . H
H44B .5366 .8736 -.1380 .079 Uiso calc R 1 . . H
S45 .41895(9) .95576(10) -.16392(8) .0656(4) Uani d . 1 . . S
C46 .4096(3) .9471(4) -.0612(3) .0480(13) Uani d . 1 . . C
S47 .34723(8) 1.02134(10) -.01205(8) .0576(4) Uani d . 1 . . S
C48 .3789(3) .9635(4) .0796(3) .0504(13) Uani d . 1 . . C
N49 .4318(2) .8954(3) .0607(2) .0474(10) Uani d . 1 . . N
N50 .4498(2) .8871(3) -.0177(2) .0472(10) Uani d . 1 . . N
N51 .2217(2) .6583(3) -.0495(2) .0495(11) Uani d . 1 . . N
O52 .1957(2) .8305(3) .0971(2) .0716(11) Uani d . 1 . . O
O53 .3582(2) .9832(3) .1449(2) .0656(10) Uani d . 1 . . O
C54 .3866(3) .7372(4) -.1920(3) .0477(13) Uani d . 1 . . C
H54 .3540 .7815 -.2192 .057 Uiso calc R 1 . . H

loop_
_atom_site_aniso_label
_atom_site_aniso_U_11
_atom_site_aniso_U_22
_atom_site_aniso_U_33
_atom_site_aniso_U_12
_atom_site_aniso_U_13
_atom_site_aniso_U_23
C1 .059(3) .067(4) .040(3) -.016(3) -.002(3) .011(3)
C2 .048(3) .064(4) .058(3) .000(3) -.006(3) .015(3)
O3 .046(2) .046(2) .059(2) -.0066(17) .0049(17) -.0053(17)
C4 .063(4) .039(3) .055(3) .010(3) -.007(3) .001(3)
C5 .073(4) .043(3) .044(3) -.013(3) -.017(3) .010(2)
N6 .049(3) .053(3) .032(2) -.013(2) -.0006(19) .006(2)
C7 .046(3) .076(4) .037(3) -.008(3) .008(2) -.002(3)
S8 .0586(9) .0836(11) .0453(8) .0157(8) .0077(7) -.0027(7)
C9 .040(3) .049(3) .035(3) -.008(2) .004(2) .002(2)
S10 .0572(8) .0766(10) .0335(7) .0077(8) .0004(6) .0090(7)
C11 .061(3) .057(3) .034(3) -.009(3) .005(2) -.002(2)
C12 .051(3) .044(3) .026(2) .003(3) .009(2) .003(2)
C13 .069(4) .040(3) .088(4) -.002(3) .020(3) .007(3)
C14 .067(4) .044(4) .121(6) .012(3) .008(4) .025(4)
C15 .051(3) .062(4) .083(4) -.002(3) .009(3) .010(3)
C16 .054(3) .041(3) .031(3) .005(3) .013(2) .001(2)
C17 .064(3) .047(3) .040(3) -.002(3) .017(2) .002(2)
S18 .0730(9) .0403(7) .0388(7) .0019(7) .0124(6) .0069(6)
C19 .048(3) .035(3) .041(3) -.005(2) .011(2) -.002(2)
S20 .0772(11) .0910(12) .0645(10) .0343(9) .0289(8) .0283(9)
C21 .085(4) .050(4) .051(3) .017(3) .027(3) .004(3)
N22 .069(3) .042(3) .033(2) -.005(2) .003(2) .0022(19)
N23 .052(3) .053(3) .036(2) -.004(2) .011(2) .000(2)
N24 .052(3) .048(3) .028(2) -.006(2) .0004(18) .0014(19)
O25 .076(3) .112(3) .037(2) -.002(2) .0075(19) -.009(2)
O26 .141(4) .096(3) .065(3) .045(3) .062(3) .018(2)
C27 .057(3) .037(3) .031(3) .009(3) .009(2) .005(2)
C28 .060(4) .067(4) .043(3) -.001(3) .004(3) .004(3)
C29 .070(4) .067(4) .050(3) .014(3) .003(3) .009(3)
O30 .076(3) .055(2) .056(2) -.004(2) .007(2) -.0089(18)
C31 .104(5) .049(4) .052(3) .005(4) -.006(3) .006(3)
C32 .093(5) .057(4) .043(3) -.019(3) .014(3) .007(3)
N33 .069(3) .048(3) .037(2) -.007(2) .008(2) -.005(2)
C34 .047(3) .059(4) .045(3) .002(3) .006(2) -.010(3)
S35 .0699(10) .0512(9) .0586(9) .0087(8) -.0046(7) -.0067(7)
C36 .037(3) .055(3) .041(3) -.012(3) .004(2) -.003(3)
S37 .0575(9) .0796(10) .0396(7) -.0021(8) .0028(6) -.0057(7)
C38 .061(4) .059(3) .045(3) -.015(3) .014(3) -.016(3)
C39 .056(3) .050(3) .037(3) .002(3) .011(2) -.011(2)
C40 .070(4) .065(4) .070(4) -.001(3) .020(3) -.005(3)
C41 .079(5) .074(5) .084(5) .015(4) .009(4) .003(4)
C42 .045(3) .098(5) .061(4) -.001(4) .009(3) -.014(4)
C43 .056(4) .061(4) .041(3) -.008(3) .010(3) -.016(3)
C44 .071(4) .080(4) .048(3) -.018(3) .020(3) -.018(3)
S45 .0924(11) .0623(10) .0416(8) -.0188(9) .0023(7) .0044(7)
C46 .048(3) .052(3) .044(3) -.011(3) -.003(2) -.002(3)
S47 .0565(9) .0534(9) .0629(9) .0022(7) .0037(7) .0059(7)
C48 .048(3) .050(3) .053(3) -.015(3) .007(3) -.001(3)
N49 .050(3) .052(3) .040(2) .005(2) .004(2) .000(2)
N50 .048(3) .057(3) .037(2) -.003(2) .0082(19) -.001(2)
N51 .062(3) .048(3) .040(2) -.008(2) .011(2) -.011(2)
O52 .081(3) .076(3) .058(2) .006(2) .006(2) -.032(2)
O53 .073(3) .070(3) .057(2) -.002(2) .027(2) -.006(2)
C54 .056(3) .053(3) .035(3) -.004(3) .011(2) -.005(2)

loop_
_atom_type_symbol
_atom_type_description
_atom_type_scat_dispersion_real
_atom_type_scat_dispersion_imag
_atom_type_scat_source
C C .0033 .0016 'International Tables Vol C Tables 4.2.6.8 and 6.1.1.4'
H H .0000 .0000 'International Tables Vol C Tables 4.2.6.8 and 6.1.1.4'
N N .0061 .0033 'International Tables Vol C Tables 4.2.6.8 and 6.1.1.4'
O O .0106 .0060 'International Tables Vol C Tables 4.2.6.8 and 6.1.1.4'
S S .1246 .1234 'International Tables Vol C Tables 4.2.6.8 and 6.1.1.4'

loop_
_geom_angle_atom_site_label_1
_geom_angle_atom_site_label_2
_geom_angle_atom_site_label_3
_geom_angle
_geom_angle_publ_flag
N22 C1 C2 111.8(4) ?
N22 C1 H1A 109.2 ?
C2 C1 H1A 109.2 ?
N22 C1 H1B 109.2 ?
C2 C1 H1B 109.2 ?
H1A C1 H1B 107.9 ?
O3 C2 C1 107.8(4) ?
O3 C2 H2A 110.1 ?
C1 C2 H2A 110.1 ?
O3 C2 H2B 110.1 ?
C1 C2 H2B 110.1 ?
H2A C2 H2B 108.5 ?
C4 O3 C2 114.1(4) ?
O3 C4 C5 106.9(4) ?
O3 C4 H4A 110.3 ?
C5 C4 H4A 110.3 ?
O3 C4 H4B 110.3 ?
C5 C4 H4B 110.3 ?
H4A C4 H4B 108.6 ?
N6 C5 C4 110.3(4) ?
N6 C5 H5A 109.6 ?
C4 C5 H5A 109.6 ?
N6 C5 H5B 109.6 ?
C4 C5 H5B 109.6 ?
H5A C5 H5B 108.1 ?
C7 N6 N24 118.3(4) ?
C7 N6 C5 124.1(4) ?
N24 N6 C5 117.2(4) ?
O25 C7 N6 127.0(5) ?
O25 C7 S8 125.9(5) ?
N6 C7 S8 107.0(3) ?
C9 S8 C7 88.7(2) y
N24 C9 S8 116.0(3) ?
N24 C9 S10 125.4(4) ?
S8 C9 S10 118.6(3) ?
C9 S10 C11 101.5(2) ?
C12 C11 S10 114.7(3) ?
C12 C11 H11A 108.6 ?
S10 C11 H11A 108.6 ?
C12 C11 H11B 108.6 ?
S10 C11 H11B 108.6 ?
H11A C11 H11B 107.6 ?
C13 C12 C27 118.4(5) ?
C13 C12 C11 120.1(5) ?
C27 C12 C11 121.4(4) ?
C14 C13 C12 120.5(5) ?
C14 C13 H13 119.8 ?
C12 C13 H13 119.8 ?
C13 C14 C15 120.2(5) ?
C13 C14 H14 119.9 ?
C15 C14 H14 119.9 ?
C16 C15 C14 120.6(5) ?
C16 C15 H15 119.7 ?
C14 C15 H15 119.7 ?
C15 C16 C27 118.4(5) ?
C15 C16 C17 119.3(5) ?
C27 C16 C17 122.2(4) ?
C16 C17 S18 115.6(3) ?
C16 C17 H17A 108.4 ?
S18 C17 H17A 108.4 ?
C16 C17 H17B 108.4 ?
S18 C17 H17B 108.4 ?
H17A C17 H17B 107.5 ?
C19 S18 C17 99.5(2) ?
N23 C19 S20 116.1(3) ?
N23 C19 S18 122.8(4) ?
S20 C19 S18 121.1(3) ?
C19 S20 C21 89.0(2) y
O26 C21 N22 127.7(5) ?
O26 C21 S20 125.9(5) ?
N22 C21 S20 106.4(4) ?
C21 N22 N23 118.3(4) ?
C21 N22 C1 124.6(4) ?
N23 N22 C1 116.9(4) ?
C19 N23 N22 110.2(4) ?
C9 N24 N6 109.9(4) ?
C16 C27 C12 121.8(4) ?
C16 C27 H27 119.1 ?
C12 C27 H27 119.1 ?
N49 C28 C29 111.7(4) ?
N49 C28 H28A 109.3 ?
C29 C28 H28A 109.3 ?
N49 C28 H28B 109.3 ?
C29 C28 H28B 109.3 ?
H28A C28 H28B 107.9 ?
O30 C29 C28 107.8(4) ?
O30 C29 H29A 110.1 ?
C28 C29 H29A 110.1 ?
O30 C29 H29B 110.1 ?
C28 C29 H29B 110.1 ?
H29A C29 H29B 108.5 ?
C31 O30 C29 114.4(4) ?
O30 C31 C32 107.5(5) ?
O30 C31 H31A 110.2 ?
C32 C31 H31A 110.2 ?
O30 C31 H31B 110.2 ?
C32 C31 H31B 110.2 ?
H31A C31 H31B 108.5 ?
N33 C32 C31 109.6(4) ?
N33 C32 H32A 109.8 ?
C31 C32 H32A 109.8 ?
N33 C32 H32B 109.8 ?
C31 C32 H32B 109.8 ?
H32A C32 H32B 108.2 ?
C34 N33 N51 117.7(4) ?
C34 N33 C32 123.5(4) ?
N51 N33 C32 118.2(4) ?
O52 C34 N33 127.6(5) ?
O52 C34 S35 125.9(4) ?
N33 C34 S35 106.5(4) ?
C36 S35 C34 89.9(2) y
N51 C36 S35 114.9(3) ?
N51 C36 S37 124.8(4) ?
S35 C36 S37 120.3(3) ?
C36 S37 C38 101.4(2) ?
C39 C38 S37 115.22(11) ?
C39 C38 H38A 108.5 ?
S37 C38 H38A 108.5 ?
C39 C38 H38B 108.5 ?
S37 C38 H38B 108.5 ?
H38A C38 H38B 107.5 ?
C54 C39 C40 119.1(3) ?
C54 C39 C38 121.0(3) ?
C40 C39 C38 119.9 ?
C41 C40 C39 118.5(3) ?
C41 C40 H40 120.8 ?
C39 C40 H40 120.8 ?
C40 C41 C42 123.1(6) ?
C40 C41 H41 118.5 ?
C42 C41 H41 118.5 ?
C41 C42 C43 118.1(5) ?
C41 C42 H42 120.9 ?
C43 C42 H42 120.9 ?
C54 C43 C42 119.4(5) ?
C54 C43 C44 121.0(5) ?
C42 C43 C44 119.6(5) ?
C43 C44 S45 115.2(4) ?
C43 C44 H44A 108.5 ?
S45 C44 H44A 108.5 ?
C43 C44 H44B 108.5 ?
S45 C44 H44B 108.5 ?
H44A C44 H44B 107.5 ?
C46 S45 C44 99.4(2) ?
N50 C46 S47 116.3(4) ?
N50 C46 S45 121.9(4) ?
S47 C46 S45 121.8(3) ?
C46 S47 C48 88.8(2) y
O53 C48 N49 127.5(5) ?
O53 C48 S47 126.0(4) ?
N49 C48 S47 106.4(4) ?
C48 N49 N50 118.3(4) ?
C48 N49 C28 124.5(4) ?
N50 N49 C28 117.2(4) ?
C46 N50 N49 110.2(4) ?
C36 N51 N33 110.9(4) ?
C43 C54 C39 121.8(5) ?
C43 C54 H54 119.1 ?
C39 C54 H54 119.1 ?

loop_
_geom_bond_atom_site_label_1
_geom_bond_atom_site_label_2
_geom_bond_site_symmetry_2
_geom_bond_distance
_geom_bond_publ_flag
C1 N22 . 1.456(6) ?
C1 C2 . 1.497(7) ?
C1 H1A . .9700 ?
C1 H1B . .9700 ?
C2 O3 . 1.409(5) ?
C2 H2A . .9700 ?
C2 H2B . .9700 ?
O3 C4 . 1.409(5) ?
C4 C5 . 1.501(6) ?
C4 H4A . .9700 ?
C4 H4B . .9700 ?
C5 N6 . 1.458(5) ?
C5 H5A . .9700 ?
C5 H5B . .9700 ?
N6 C7 . 1.344(6) ?
N6 N24 . 1.390(5) ?
C7 O25 . 1.216(5) y
C7 S8 . 1.785(5) y
S8 C9 . 1.738(5) y
C9 N24 . 1.281(5) ?
C9 S10 . 1.746(5) y
S10 C11 . 1.815(5) y
C11 C12 . 1.504(6) ?
C11 H11A . .9700 ?
C11 H11B . .9700 ?
C12 C13 . 1.376(6) ?
C12 C27 . 1.388(6) ?
C13 C14 . 1.366(7) ?
C13 H13 . .9300 ?
C14 C15 . 1.384(7) ?
C14 H14 . .9300 ?
C15 C16 . 1.369(6) ?
C15 H15 . .9300 ?
C16 C27 . 1.377(6) ?
C16 C17 . 1.500(6) ?
C17 S18 . 1.802(5) y
C17 H17A . .9700 ?
C17 H17B . .9700 ?
S18 C19 . 1.747(5) y
C19 N23 . 1.279(5) ?
C19 S20 . 1.723(5) y
S20 C21 . 1.790(5) y
C21 O26 . 1.207(5) y
C21 N22 . 1.349(6) ?
N22 N23 . 1.382(5) ?
C27 H27 . .9300 ?
C28 N49 . 1.449(6) ?
C28 C29 . 1.498(7) ?
C28 H28A . .9700 ?
C28 H28B . .9700 ?
C29 O30 . 1.411(6) ?
C29 H29A . .9700 ?
C29 H29B . .9700 ?
O30 C31 . 1.407(6) ?
C31 C32 . 1.505(7) ?
C31 H31A . .9700 ?
C31 H31B . .9700 ?
C32 N33 . 1.450(6) ?
C32 H32A . .9700 ?
C32 H32B . .9700 ?
N33 C34 . 1.357(6) ?
N33 N51 . 1.376(5) ?
C34 O52 . 1.218(5) y
C34 S35 . 1.773(5) y
S35 C36 . 1.720(5) y
C36 N51 . 1.290(6) ?
C36 S37 . 1.736(5) y
S37 C38 . 1.803(4) y
C38 C39 . 1.5049 ?
C38 H38A . .9700 ?
C38 H38B . .9700 ?
C39 C54 . 1.379(5) ?
C39 C40 . 1.3882 ?
C40 C41 . 1.362(7) ?
C40 H40 . .9300 ?
C41 C42 . 1.378(8) ?
C41 H41 . .9300 ?
C42 C43 . 1.389(7) ?
C42 H42 . .9300 ?
C43 C54 . 1.367(6) ?
C43 C44 . 1.503(7) ?
C44 S45 . 1.811(5) y
C44 H44A . .9700 ?
C44 H44B . .9700 ?
S45 C46 . 1.743(5) y
C46 N50 . 1.280(6) ?
C46 S47 . 1.731(5) y
S47 C48 . 1.788(5) y
C48 O53 . 1.203(5) y
C48 N49 . 1.361(6) ?
N49 N50 . 1.375(5) ?
C54 H54 . .9300 ?

loop_
_geom_torsion_atom_site_label_1
_geom_torsion_atom_site_label_2
_geom_torsion_atom_site_label_3
_geom_torsion_atom_site_label_4
_geom_torsion
N22 C1 C2 O3 -72.0(5)
C1 C2 O3 C4 170.8(4)
C2 O3 C4 C5 -176.5(4)
O3 C4 C5 N6 61.3(5)
C4 C5 N6 C7 -108.2(5)
C4 C5 N6 N24 64.2(5)
N24 N6 C7 O25 178.7(5)
C5 N6 C7 O25 -9.0(8)
N24 N6 C7 S8 -.5(5)
C5 N6 C7 S8 171.8(3)
O25 C7 S8 C9 -178.5(5)
N6 C7 S8 C9 .7(3)
C7 S8 C9 N24 -1.0(4)
C7 S8 C9 S10 179.6(3)
N24 C9 S10 C11 -5.6(5)
S8 C9 S10 C11 173.7(3)
C9 S10 C11 C12 -64.9(4)
S10 C11 C12 C13 134.3(4)
S10 C11 C12 C27 -48.2(5)
C27 C12 C13 C14 1.5(8)
C11 C12 C13 C14 179.1(5)
C12 C13 C14 C15 1.1(9)
C13 C14 C15 C16 -2.4(9)
C14 C15 C16 C27 .8(8)
C14 C15 C16 C17 -177.2(5)
C15 C16 C17 S18 -149.4(4)
C27 C16 C17 S18 32.6(6)
C16 C17 S18 C19 63.3(4)
C17 S18 C19 N23 27.4(4)
C17 S18 C19 S20 -151.5(3)
N23 C19 S20 C21 -.1(4)
S18 C19 S20 C21 178.8(3)
C19 S20 C21 O26 179.5(6)
C19 S20 C21 N22 .3(4)
O26 C21 N22 N23 -179.7(5)
S20 C21 N22 N23 -.5(5)
O26 C21 N22 C1 6.2(9)
S20 C21 N22 C1 -174.6(4)
C2 C1 N22 C21 106.0(6)
C2 C1 N22 N23 -68.2(5)
S20 C19 N23 N22 -.1(5)
S18 C19 N23 N22 -179.1(3)
C21 N22 N23 C19 .4(6)
C1 N22 N23 C19 175.0(4)
S8 C9 N24 N6 .9(5)
S10 C9 N24 N6 -179.8(3)
C7 N6 N24 C9 -.3(5)
C5 N6 N24 C9 -173.1(4)
C15 C16 C27 C12 1.9(7)
C17 C16 C27 C12 179.9(4)
C13 C12 C27 C16 -3.1(7)
C11 C12 C27 C16 179.3(4)
N49 C28 C29 O30 -66.1(5)
C28 C29 O30 C31 179.0(4)
C29 O30 C31 C32 -166.6(4)
O30 C31 C32 N33 63.2(5)
C31 C32 N33 C34 -97.0(6)
C31 C32 N33 N51 74.5(5)
N51 N33 C34 O52 177.7(5)
C32 N33 C34 O52 -10.8(8)
N51 N33 C34 S35 -1.6(5)
C32 N33 C34 S35 169.9(4)
O52 C34 S35 C36 -177.5(5)
N33 C34 S35 C36 1.9(4)
C34 S35 C36 N51 -1.9(4)
C34 S35 C36 S37 178.4(3)
N51 C36 S37 C38 -34.6(4)
S35 C36 S37 C38 145.1(3)
C36 S37 C38 C39 -57.73(18)
S37 C38 C39 C54 -40.8(2)
S37 C38 C39 C40 141.63(11)
C54 C39 C40 C41 .2(3)
C38 C39 C40 C41 177.7(3)
C39 C40 C41 C42 .9(7)
C40 C41 C42 C43 -1.0(8)
C41 C42 C43 C54 .0(8)
C41 C42 C43 C44 -179.1(5)
C54 C43 C44 S45 40.0(6)
C42 C43 C44 S45 -140.8(4)
C43 C44 S45 C46 68.8(4)
C44 S45 C46 N50 1.1(5)
C44 S45 C46 S47 179.3(3)
N50 C46 S47 C48 -.5(4)
S45 C46 S47 C48 -178.8(3)
C46 S47 C48 O53 178.0(5)
C46 S47 C48 N49 -.4(3)
O53 C48 N49 N50 -177.1(5)
S47 C48 N49 N50 1.3(5)
O53 C48 N49 C28 2.3(8)
S47 C48 N49 C28 -179.3(4)
C29 C28 N49 C48 117.2(5)
C29 C28 N49 N50 -63.4(6)
S47 C46 N50 N49 1.2(5)
S45 C46 N50 N49 179.5(3)
C48 N49 N50 C46 -1.6(6)
C28 N49 N50 C46 178.9(4)
S35 C36 N51 N33 1.3(5)
S37 C36 N51 N33 -179.0(3)
C34 N33 N51 C36 .3(6)
C32 N33 N51 C36 -171.7(4)
C42 C43 C54 C39 1.0(7)
C44 C43 C54 C39 -179.9(4)
C40 C39 C54 C43 -1.1(5)
C38 C39 C54 C43 -178.6(3)

loop_
_cod_related_entry_id
_cod_related_entry_database
_cod_related_entry_code
1 ChemSpider 24731068
